data_4301312
loop_
_publ_author_name
'Cory A. Black'
'Jos\'e S\'anchez Costa'
'Wen Tian Fu'
'Chiara Massera'
'Olivier Roubeau'
'Simon J. Teat'
'Guillem Arom\'i'
'Patrick Gamez'
'Jan Reedijk'

_publ_contact_author 'Reedijk, J.'
_publ_contact_author_email reedijk@chem.leidenuniv.nl
_publ_section_title
;
3-D Lanthanide Metal-Organic Frameworks: Structure, Photoluminescence, and
Magnetism
;
_journal_name_full 'Inorganic Chemistry'
_journal_page_first 1062
_journal_page_last 1068
_journal_paper_doi 10.1021/ic8017826
_journal_volume 48
_journal_year 2009
_chemical_formula_moiety 'C42 H57 Dy2 N9 O18'
_chemical_formula_sum 'C42 H57 Dy2 N9 O18'
_chemical_formula_weight 1300.97
_chemical_name_common 'compound 5'
_chemical_name_systematic
;
 ?
;
_space_group_IT_number 2
_symmetry_cell_setting triclinic
_symmetry_space_group_name_Hall '-P 1'
_symmetry_space_group_name_H-M 'P -1'
_atom_sites_solution_hydrogens geom
_atom_sites_solution_primary direct
_atom_sites_solution_secondary difmap
_audit_creation_method SHELXL-97
_cell_angle_alpha 100.9550(10)
_cell_angle_beta 110.4500(10)
_cell_angle_gamma 99.9390(10)
_cell_formula_units_Z 1
_cell_length_a 10.5059(9)
_cell_length_b 11.1476(9)
_cell_length_c 12.7931(10)
_cell_measurement_reflns_used 10725
_cell_measurement_temperature 173(2)
_cell_measurement_theta_max 29.94
_cell_measurement_theta_min 1.76
_cell_volume 1330.93(19)
_computing_data_collection SMART
_computing_data_reduction 'SAINT (Bruker, 1998)'
_computing_structure_refinement 'SHELXL-97 (Sheldrick, 1997)'
_computing_structure_solution 'SIR97 (Giacovazzo et al., 1999)'
_diffrn_ambient_temperature 173(2)
_diffrn_detector_area_resol_mean '8.192 pixels/mm'
_diffrn_measured_fraction_theta_full 0.920
_diffrn_measured_fraction_theta_max 0.920
_diffrn_measurement_device_type 'BRUKER AXS SMART 1000'
_diffrn_measurement_method omega-scan
_diffrn_radiation_monochromator graphite
_diffrn_radiation_source 'fine-focus sealed tube'
_diffrn_radiation_type MoK\a
_diffrn_radiation_wavelength 0.71069
_diffrn_reflns_av_R_equivalents 0.0382
_diffrn_reflns_av_sigmaI/netI 0.0558
_diffrn_reflns_limit_h_max 14
_diffrn_reflns_limit_h_min -14
_diffrn_reflns_limit_k_max 15
_diffrn_reflns_limit_k_min -15
_diffrn_reflns_limit_l_max 17
_diffrn_reflns_limit_l_min -17
_diffrn_reflns_number 17279
_diffrn_reflns_theta_full 29.94
_diffrn_reflns_theta_max 29.94
_diffrn_reflns_theta_min 1.76
_diffrn_standards_decay_% 0
_diffrn_standards_interval_count 0
_diffrn_standards_interval_time 0
_diffrn_standards_number 0
_exptl_absorpt_coefficient_mu 2.861
_exptl_absorpt_correction_T_max 1.000000
_exptl_absorpt_correction_T_min 0.665550
_exptl_absorpt_correction_type multi-scan
_exptl_absorpt_process_details 'Bruker AXS SADABS'
_exptl_crystal_colour yellow
_exptl_crystal_density_diffrn 1.623
_exptl_crystal_density_method 'not measured'
_exptl_crystal_description prismatic
_exptl_crystal_F_000 648
_exptl_crystal_size_max 0.20
_exptl_crystal_size_mid 0.16
_exptl_crystal_size_min 0.14
_refine_diff_density_max 3.384
_refine_diff_density_min -2.091
_refine_diff_density_rms 0.170
_refine_ls_extinction_method none
_refine_ls_goodness_of_fit_ref 1.005
_refine_ls_hydrogen_treatment constr
_refine_ls_matrix_type full
_refine_ls_number_parameters 299
_refine_ls_number_reflns 7103
_refine_ls_number_restraints 0
_refine_ls_restrained_S_all 1.005
_refine_ls_R_factor_all 0.0580
_refine_ls_R_factor_gt 0.0431
_refine_ls_shift/su_max 0.001
_refine_ls_shift/su_mean 0.000
_refine_ls_structure_factor_coef Fsqd
_refine_ls_weighting_details 'calc w=1/[\s^2^(Fo^2^)+(0.0689P)^2^+0.0000P] where P=(Fo^2^+2Fc^2^)/3'
_refine_ls_weighting_scheme calc
_refine_ls_wR_factor_gt 0.1058
_refine_ls_wR_factor_ref 0.1108
_reflns_number_gt 5657
_reflns_number_total 7103
_reflns_threshold_expression >2sigma(I)
_cod_data_source_file ic8017826_si_002_1.cif
_cod_data_source_block 5
_cod_database_code 4301312

loop_
_symmetry_equiv_pos_as_xyz
'x, y, z'
'-x, -y, -z'

loop_
_atom_site_label
_atom_site_type_symbol
_atom_site_fract_x
_atom_site_fract_y
_atom_site_fract_z
_atom_site_U_iso_or_equiv
_atom_site_adp_type
_atom_site_occupancy
_atom_site_symmetry_multiplicity
_atom_site_calc_flag
_atom_site_refinement_flags
_atom_site_disorder_assembly
_atom_site_disorder_group
Dy1 Dy 0.60672(2) 0.049092(19) 0.175851(19) 0.02501(8) Uani 1 1 d . . .
O1 O 0.6582(4) 0.0056(4) 0.0143(4) 0.0383(8) Uani 1 1 d . . .
O2 O 0.6191(4) -0.0584(4) -0.1699(3) 0.0416(9) Uani 1 1 d . . .
O3 O 0.5674(4) 0.2197(3) 0.0966(3) 0.0373(8) Uani 1 1 d . . .
O4 O 0.4992(4) 0.1693(3) -0.0961(3) 0.0389(9) Uani 1 1 d . . .
O5 O 0.8323(4) 0.2070(4) 0.2621(4) 0.0570(12) Uani 1 1 d . . .
O6 O 0.6817(4) 0.2350(4) 0.3405(3) 0.0416(9) Uani 1 1 d . . .
O7 O 0.5824(5) -0.0286(4) 0.3324(4) 0.0517(11) Uani 1 1 d . . .
O8 O 0.7946(5) -0.0474(6) 0.2519(5) 0.0692(15) Uani 1 1 d . . .
C1 C 0.7019(5) -0.0228(5) -0.0651(5) 0.0344(11) Uani 1 1 d . . .
C2 C 0.8557(5) -0.0126(5) -0.0326(5) 0.0353(11) Uani 1 1 d . . .
C3 C 1.0932(6) 0.0577(6) 0.1158(5) 0.0439(14) Uani 1 1 d . . .
C4 C 0.9489(6) 0.0451(6) 0.0815(5) 0.0454(14) Uani 1 1 d . . .
H4 H 0.9144 0.0759 0.1361 0.13(2) Uiso 1 1 calc R . .
C5 C 0.5289(6) 0.2455(4) 0.0020(4) 0.0343(11) Uani 1 1 d . . .
C6 C 0.5161(6) 0.3784(4) 0.0020(5) 0.0395(13) Uani 1 1 d . . .
C7 C 0.5140(8) 0.4593(5) 0.0995(5) 0.0472(15) Uani 1 1 d . . .
C8 C 0.5026(8) 0.4200(5) -0.0953(5) 0.0487(15) Uani 1 1 d . . .
H8 H 0.5045 0.3662 -0.1596 0.13(2) Uiso 1 1 calc R . .
C9 C 0.7993(6) 0.2706(5) 0.3350(5) 0.0365(11) Uani 1 1 d . . .
C10 C 0.9024(6) 0.3898(5) 0.4196(4) 0.0390(12) Uani 1 1 d . . .
C11 C 1.1363(7) 0.5313(6) 0.5048(5) 0.0520(16) Uani 1 1 d . . .
C12 C 1.0386(7) 0.4209(6) 0.4246(6) 0.0547(17) Uani 1 1 d . . .
C13 C 0.4814(11) -0.1069(8) 0.3309(7) 0.075(2) Uani 1 1 d . . .
H13 H 0.3979 -0.1259 0.2658 0.13(2) Uiso 1 1 calc R . .
C14 C 0.605(2) -0.1442(17) 0.5102(13) 0.173(5) Uani 1 1 d . . .
H14A H 0.6526 -0.2083 0.4973 0.260 Uiso 1 1 calc R . .
H14B H 0.5809 -0.1484 0.5753 0.260 Uiso 1 1 calc R . .
H14C H 0.6662 -0.0624 0.5257 0.260 Uiso 1 1 calc R . .
C15 C 0.359(2) -0.2526(16) 0.4020(16) 0.189(7) Uani 1 1 d . . .
H15A H 0.3754 -0.3353 0.3938 0.283 Uiso 1 1 calc R . .
H15B H 0.2777 -0.2541 0.3365 0.283 Uiso 1 1 calc R . .
H15C H 0.3437 -0.2277 0.4717 0.283 Uiso 1 1 calc R . .
C16 C 0.8095(13) -0.1403(12) 0.2602(12) 0.118(4) Uani 1 1 d . . .
H16 H 0.7309 -0.2056 0.2107 0.13(2) Uiso 1 1 calc R . .
C17 C 0.894(2) -0.3162(18) 0.3067(18) 0.208(8) Uani 1 1 d . . .
H17A H 0.8310 -0.3613 0.2285 0.312 Uiso 1 1 calc R . .
H17B H 0.8561 -0.3429 0.3594 0.312 Uiso 1 1 calc R . .
H17C H 0.9840 -0.3336 0.3223 0.312 Uiso 1 1 calc R . .
C18 C 1.035(3) -0.108(3) 0.386(2) 0.315(18) Uani 1 1 d . . .
H18A H 1.0346 -0.0219 0.3856 0.472 Uiso 1 1 calc R . .
H18B H 1.1003 -0.1326 0.3545 0.472 Uiso 1 1 calc R . .
H18C H 1.0619 -0.1154 0.4634 0.472 Uiso 1 1 calc R . .
N1 N 1.1758(12) 0.1163(15) 0.2248(9) 0.072(4) Uani 0.50 1 d P . .
N2 N 0.5206(17) 0.4222(11) 0.2036(11) 0.068(4) Uani 0.50 1 d P . .
N3 N 1.279(2) 0.534(2) 0.5216(19) 0.054(6) Uani 0.25 1 d P . .
N3' N 1.095(3) 0.347(3) 0.357(3) 0.107(14) Uani 0.25 1 d P . .
N4 N 0.4782(12) -0.1646(9) 0.4077(8) 0.113(3) Uani 1 1 d . . .
N5 N 0.9092(13) -0.1814(14) 0.3218(12) 0.139(5) Uani 1 1 d . . .

loop_
_atom_site_aniso_label
_atom_site_aniso_U_11
_atom_site_aniso_U_22
_atom_site_aniso_U_33
_atom_site_aniso_U_23
_atom_site_aniso_U_13
_atom_site_aniso_U_12
Dy1 0.02003(11) 0.02112(11) 0.02692(12) 0.00448(8) 0.00367(8) 0.00221(7)
O1 0.0333(19) 0.0378(19) 0.049(2) 0.0060(17) 0.0257(18) 0.0083(15)
O2 0.0238(17) 0.053(2) 0.040(2) 0.0067(18) 0.0086(16) 0.0052(16)
O3 0.053(2) 0.0214(16) 0.0298(18) 0.0072(14) 0.0079(16) 0.0081(15)
O4 0.054(2) 0.0208(16) 0.0333(19) 0.0063(14) 0.0102(17) 0.0027(15)
O5 0.029(2) 0.050(2) 0.062(3) -0.020(2) 0.011(2) -0.0078(18)
O6 0.042(2) 0.0352(19) 0.0313(19) -0.0014(15) 0.0116(16) -0.0134(16)
O7 0.063(3) 0.040(2) 0.041(2) 0.0104(18) 0.012(2) 0.003(2)
O8 0.050(3) 0.082(4) 0.083(4) 0.042(3) 0.013(3) 0.041(3)
C1 0.025(2) 0.034(2) 0.044(3) 0.005(2) 0.016(2) 0.0052(19)
C2 0.021(2) 0.043(3) 0.037(3) 0.001(2) 0.013(2) 0.005(2)
C3 0.026(3) 0.066(4) 0.031(3) -0.003(3) 0.011(2) 0.009(3)
C4 0.029(3) 0.060(4) 0.038(3) -0.006(3) 0.017(2) 0.005(3)
C5 0.043(3) 0.018(2) 0.032(3) 0.0059(19) 0.007(2) 0.0008(19)
C6 0.055(3) 0.019(2) 0.032(3) 0.0085(19) 0.005(2) 0.004(2)
C7 0.075(4) 0.025(2) 0.034(3) 0.010(2) 0.012(3) 0.011(3)
C8 0.079(5) 0.026(3) 0.030(3) 0.005(2) 0.012(3) 0.011(3)
C9 0.034(3) 0.032(2) 0.030(3) 0.007(2) 0.002(2) 0.000(2)
C10 0.036(3) 0.034(3) 0.027(2) 0.004(2) 0.000(2) -0.008(2)
C11 0.044(3) 0.049(3) 0.040(3) -0.006(3) 0.010(3) -0.011(3)
C12 0.041(3) 0.051(4) 0.046(4) -0.010(3) 0.011(3) -0.011(3)
C13 0.097(7) 0.071(5) 0.057(5) 0.021(4) 0.039(5) 0.001(5)
C14 0.253 0.167(15) 0.098(10) 0.079(11) 0.051(11) 0.040(14)
C15 0.228 0.168(15) 0.184(16) 0.077(13) 0.126(11) -0.041(13)
C16 0.091(8) 0.103(8) 0.148(11) 0.069(8) 0.005(7) 0.048(7)
C17 0.163(17) 0.185(19) 0.250 0.141(13) 0.006(15) 0.049(15)
C18 0.26(3) 0.28(4) 0.238 -0.01(2) -0.06(2) 0.11(3)
N1 0.034(6) 0.121(12) 0.033(6) -0.021(6) 0.005(4) 0.016(7)
N2 0.116(11) 0.041(6) 0.049(7) 0.017(5) 0.025(7) 0.034(7)
N3 0.047(12) 0.043(11) 0.050(13) 0.002(10) 0.012(10) -0.014(9)
N3' 0.048(15) 0.10(2) 0.11(2) -0.069(19) 0.029(16) -0.038(15)
N4 0.151(9) 0.105(7) 0.082(6) 0.045(5) 0.055(6) -0.007(6)
N5 0.112(8) 0.160(11) 0.179(12) 0.113(10) 0.038(8) 0.086(8)

loop_
_atom_type_symbol
_atom_type_description
_atom_type_scat_dispersion_real
_atom_type_scat_dispersion_imag
_atom_type_scat_source
C C 0.0033 0.0016 'International Tables Vol C Tables 4.2.6.8 and 6.1.1.4'
H H 0.0000 0.0000 'International Tables Vol C Tables 4.2.6.8 and 6.1.1.4'
N N 0.0061 0.0033 'International Tables Vol C Tables 4.2.6.8 and 6.1.1.4'
O O 0.0106 0.0060 'International Tables Vol C Tables 4.2.6.8 and 6.1.1.4'
Dy Dy -0.1892 4.4098 'International Tables Vol C Tables 4.2.6.8 and 6.1.1.4'

loop_
_geom_angle_atom_site_label_1
_geom_angle_atom_site_label_2
_geom_angle_atom_site_label_3
_geom_angle
_geom_angle_site_symmetry_1
_geom_angle_site_symmetry_3
_geom_angle_publ_flag
O1 Dy1 O1 75.66(13) . 2_655 ?
O1 Dy1 O2 124.06(14) . 2_655 ?
O1 Dy1 O3 76.27(13) . . ?
O1 Dy1 O4 77.62(13) . 2_655 ?
O1 Dy1 O5 85.10(15) . . ?
O1 Dy1 O6 133.67(13) . . ?
O1 Dy1 O7 144.86(15) . . ?
O1 Dy1 O8 82.17(18) . . ?
O1 Dy1 C1 100.48(14) . 2_655 ?
O1 Dy1 C1 24.87(13) 2_655 2_655 ?
O1 Dy1 C9 109.42(15) . . ?
O2 Dy1 O1 48.58(12) 2_655 2_655 ?
O2 Dy1 O5 132.09(15) 2_655 . ?
O2 Dy1 O6 82.30(14) 2_655 . ?
O2 Dy1 O7 73.49(16) 2_655 . ?
O2 Dy1 O8 142.51(18) 2_655 . ?
O2 Dy1 C1 23.71(14) 2_655 2_655 ?
O2 Dy1 C9 107.46(16) 2_655 . ?
O3 Dy1 O1 65.81(12) . 2_655 ?
O3 Dy1 O2 77.16(14) . 2_655 ?
O3 Dy1 O5 74.41(16) . . ?
O3 Dy1 O6 73.92(13) . . ?
O3 Dy1 O7 138.70(15) . . ?
O3 Dy1 O8 139.35(18) . . ?
O3 Dy1 C1 70.32(14) . 2_655 ?
O3 Dy1 C9 71.75(14) . . ?
O4 Dy1 O1 67.27(12) 2_655 2_655 ?
O4 Dy1 O2 83.83(14) 2_655 2_655 ?
O4 Dy1 O3 130.43(13) 2_655 . ?
O4 Dy1 O5 143.26(15) 2_655 . ?
O4 Dy1 O6 147.84(13) 2_655 . ?
O4 Dy1 O7 74.38(14) 2_655 . ?
O4 Dy1 O8 75.93(18) 2_655 . ?
O4 Dy1 C1 74.04(14) 2_655 2_655 ?
O4 Dy1 C9 157.59(15) 2_655 . ?
O5 Dy1 O1 138.77(15) . 2_655 ?
O5 Dy1 O6 53.17(14) . . ?
O5 Dy1 C1 141.66(16) . 2_655 ?
O5 Dy1 C9 26.41(16) . . ?
O6 Dy1 O1 120.88(13) . 2_655 ?
O6 Dy1 C1 101.83(14) . 2_655 ?
O6 Dy1 C9 26.77(15) . . ?
O7 Dy1 O1 111.51(14) . 2_655 ?
O7 Dy1 O5 105.24(17) . . ?
O7 Dy1 O6 73.90(14) . . ?
O7 Dy1 O8 70.83(19) . . ?
O7 Dy1 C1 91.84(16) . 2_655 ?
O7 Dy1 C9 90.03(15) . . ?
O8 Dy1 O1 140.14(17) . 2_655 ?
O8 Dy1 O5 69.71(19) . . ?
O8 Dy1 O6 98.39(18) . . ?
O8 Dy1 C1 148.46(18) . 2_655 ?
O8 Dy1 C9 83.86(19) . . ?
C9 Dy1 O1 134.65(13) . 2_655 ?
C9 Dy1 C1 123.41(15) . 2_655 ?
Dy1 O1 Dy1 104.34(13) . 2_655 ?
C1 O1 Dy1 171.6(4) . . ?
C1 O1 Dy1 83.3(3) . 2_655 ?
C1 O2 Dy1 106.9(3) . 2_655 ?
C5 O3 Dy1 141.0(3) . . ?
C5 O4 Dy1 133.3(3) . 2_655 ?
C9 O5 Dy1 93.2(3) . . ?
C9 O6 Dy1 92.4(3) . . ?
C13 O7 Dy1 128.5(5) . . ?
C16 O8 Dy1 139.4(8) . . ?
O1 C1 Dy1 71.9(3) . 2_655 ?
O1 C1 C2 118.9(5) . . ?
O2 C1 Dy1 49.4(2) . 2_655 ?
O2 C1 O1 121.2(5) . . ?
O2 C1 C2 119.9(5) . . ?
C2 C1 Dy1 169.1(4) . 2_655 ?
C3 C2 C1 121.0(5) 2_755 . ?
C4 C2 C1 119.2(5) . . ?
C4 C2 C3 119.8(5) . 2_755 ?
C4 C3 C2 118.9(5) . 2_755 ?
N1 C3 C2 123.0(7) . 2_755 ?
N1 C3 C4 118.0(7) . . ?
C2 C4 H4 119.4 . . ?
C2 C4 C3 121.3(5) . . ?
C3 C4 H4 119.4 . . ?
O3 C5 O4 125.6(4) . . ?
O3 C5 C6 117.8(5) . . ?
O4 C5 C6 116.6(4) . . ?
C7 C6 C5 120.4(5) . . ?
C8 C6 C5 120.1(5) . . ?
C8 C6 C7 119.4(5) . . ?
C6 C7 N2 123.5(6) . . ?
C8 C7 C6 119.0(5) 2_665 . ?
C8 C7 N2 117.4(7) 2_665 . ?
C6 C8 H8 119.2 . . ?
C6 C8 C7 121.5(6) . 2_665 ?
C7 C8 H8 119.2 2_665 . ?
O5 C9 Dy1 60.4(3) . . ?
O5 C9 O6 121.2(5) . . ?
O5 C9 C10 119.5(5) . . ?
O6 C9 Dy1 60.8(3) . . ?
O6 C9 C10 119.3(5) . . ?
C10 C9 Dy1 179.5(4) . . ?
C11 C10 C9 120.6(5) 2_766 . ?
C12 C10 C9 119.8(6) . . ?
C12 C10 C11 119.6(5) . 2_766 ?
C10 C11 C12 120.4(6) 2_766 . ?
C10 C11 N3 123.9(10) 2_766 . ?
C12 C11 N3 113.6(10) . . ?
C10 C12 C11 120.1(6) . . ?
C10 C12 N3' 126.1(11) . . ?
C11 C12 N3' 113.8(11) . . ?
O7 C13 H13 116.0 . . ?
O7 C13 N4 128.0(10) . . ?
N4 C13 H13 116.0 . . ?
H14A C14 H14B 109.5 . . ?
H14A C14 H14C 109.5 . . ?
H14B C14 H14C 109.5 . . ?
N4 C14 H14A 109.5 . . ?
N4 C14 H14B 109.5 . . ?
N4 C14 H14C 109.5 . . ?
H15A C15 H15B 109.5 . . ?
H15A C15 H15C 109.5 . . ?
H15B C15 H15C 109.5 . . ?
N4 C15 H15A 109.5 . . ?
N4 C15 H15B 109.5 . . ?
N4 C15 H15C 109.5 . . ?
O8 C16 H16 112.2 . . ?
O8 C16 N5 135.6(14) . . ?
N5 C16 H16 112.2 . . ?
H17B C17 H17C 109.5 . . ?
H17A C17 H17B 109.5 . . ?
H17A C17 H17C 109.5 . . ?
N5 C17 H17A 109.5 . . ?
N5 C17 H17B 109.5 . . ?
N5 C17 H17C 109.5 . . ?
H18A C18 H18B 109.5 . . ?
H18A C18 H18C 109.5 . . ?
H18B C18 H18C 109.5 . . ?
N5 C18 H18A 109.5 . . ?
N5 C18 H18B 109.5 . . ?
N5 C18 H18C 109.5 . . ?
C13 N4 C14 119.7(11) . . ?
C13 N4 C15 125.7(13) . . ?
C15 N4 C14 114.6(11) . . ?
C16 N5 C17 120.6(15) . . ?
C16 N5 C18 122.2(18) . . ?
C18 N5 C17 116.3(16) . . ?

loop_
_geom_bond_atom_site_label_1
_geom_bond_atom_site_label_2
_geom_bond_distance
_geom_bond_site_symmetry_2
_geom_bond_publ_flag
Dy1 O1 2.300(4) . ?
Dy1 O1 2.856(4) 2_655 ?
Dy1 O2 2.368(4) 2_655 ?
Dy1 O3 2.351(3) . ?
Dy1 O4 2.353(3) 2_655 ?
Dy1 O5 2.434(4) . ?
Dy1 O6 2.444(4) . ?
Dy1 O7 2.402(4) . ?
Dy1 O8 2.406(4) . ?
Dy1 C9 2.796(5) . ?
Dy1 C1 2.985(5) 2_655 ?
O1 Dy1 2.856(4) 2_655 ?
O1 C1 1.264(6) . ?
O2 Dy1 2.368(4) 2_655 ?
O2 C1 1.255(7) . ?
O3 C5 1.242(6) . ?
O4 Dy1 2.353(3) 2_655 ?
O4 C5 1.274(6) . ?
O5 C9 1.246(7) . ?
O6 C9 1.261(7) . ?
O7 C13 1.244(9) . ?
O8 C16 1.092(11) . ?
C1 Dy1 2.985(5) 2_655 ?
C1 C2 1.499(7) . ?
C2 C3 1.401(7) 2_755 ?
C2 C4 1.389(8) . ?
C3 C2 1.401(7) 2_755 ?
C3 C4 1.396(8) . ?
C4 H4 0.9300 . ?
C5 C6 1.510(7) . ?
C6 C7 1.403(8) . ?
C6 C8 1.380(8) . ?
C7 C8 1.395(8) 2_665 ?
C8 H8 0.9300 . ?
C8 C7 1.395(8) 2_665 ?
C9 C10 1.500(7) . ?
C10 C11 1.396(9) 2_766 ?
C10 C12 1.389(9) . ?
C11 C10 1.396(9) 2_766 ?
C11 C12 1.403(8) . ?
C13 H13 0.9300 . ?
C14 H14A 0.9600 . ?
C14 H14B 0.9600 . ?
C14 H14C 0.9600 . ?
C15 H15A 0.9600 . ?
C15 H15B 0.9600 . ?
C15 H15C 0.9600 . ?
C16 H16 0.9300 . ?
C17 H17A 0.9600 . ?
C17 H17B 0.9600 . ?
C17 H17C 0.9600 . ?
C18 H18A 0.9600 . ?
C18 H18B 0.9600 . ?
C18 H18C 0.9600 . ?
N1 C3 1.317(12) . ?
N2 C7 1.451(13) . ?
N3 C11 1.43(2) . ?
N3' C12 1.42(3) . ?
N4 C13 1.279(11) . ?
N4 C14 1.454(19) . ?
N4 C15 1.420(15) . ?
N5 C16 1.285(12) . ?
N5 C17 1.45(2) . ?
N5 C18 1.30(3) . ?
